data_7023075
loop_
_publ_author_name
'Turrell, Peter J.'
'Hill, Amanda D.'
'Ibrahim, Saad K.'
'Wright, Joseph A.'
'Pickett, Christopher J.'

_publ_section_title
;
 Ferracyclic carbamoyl complexes related to the active site of
 [Fe]-hydrogenase.
;
_journal_issue 22
_journal_name_full 'Dalton transactions (Cambridge, England : 2003)'
_journal_page_first 8140
_journal_page_last 8146
_journal_paper_doi 10.1039/c3dt50642h
_journal_volume 42
_journal_year 2013
_chemical_formula_moiety 'C14 H30 Fe N4 P2, Br6 Fe2 O'
_chemical_formula_structural '[Fe(NCMe)4(PMe3)2][(Br3Fe)2O]'
_chemical_formula_sum 'C14 H30 Br6 Fe3 N4 O P2'
_chemical_formula_weight 979.37
_chemical_name_systematic
;
?
;
_space_group_IT_number 14
_symmetry_cell_setting monoclinic
_symmetry_Int_Tables_number 14
_symmetry_space_group_name_Hall '-P 2ybc'
_symmetry_space_group_name_H-M 'P 1 21/c 1'
_atom_sites_solution_hydrogens geom
_atom_sites_solution_primary direct
_atom_sites_solution_secondary difmap
_cell_angle_alpha 90.00
_cell_angle_beta 110.162(2)
_cell_angle_gamma 90.00
_cell_formula_units_Z 2
_cell_length_a 10.1505(3)
_cell_length_b 12.4119(4)
_cell_length_c 13.1800(4)
_cell_measurement_reflns_used 14932
_cell_measurement_temperature 120(2)
_cell_measurement_theta_max 27.48
_cell_measurement_theta_min 2.91
_cell_volume 1558.76(9)
_computing_cell_refinement 'DENZO (Otwinowski & Minor, 1997) & COLLECT (Hooft, 1998)'
_computing_data_collection 'COLLECT (Hooft, 1998)'
_computing_data_reduction 'DENZO (Otwinowski & Minor, 1997) & COLLECT (Hooft, 1998)'
_computing_molecular_graphics 'ORTEP-3 (Farrugia, 1997)'
_computing_publication_material
;
SHELXL-97 (Sheldrick, 2008) and enCIFer (Allen <i>et al.</i>, 2004)
;
_computing_structure_refinement 'SHELXL-97 (Sheldrick, 2008)'
_computing_structure_solution 'SIR92 (Altomare <i>et al.</i>, 1993)'
_diffrn_ambient_temperature 120(2)
_diffrn_detector_area_resol_mean '4096x4096pixels / 62x62mm'
_diffrn_measured_fraction_theta_full 0.993
_diffrn_measured_fraction_theta_max 0.993
_diffrn_measurement_device_type 'Bruker-Nonius APEX II CCD camera on \k-goniostat'
_diffrn_measurement_method '\f & \w scans'
_diffrn_radiation_monochromator '10cm confocal mirrors'
_diffrn_radiation_source 'Bruker-Nonius FR591 rotating anode'
_diffrn_radiation_type MoK\a
_diffrn_radiation_wavelength 0.71073
_diffrn_reflns_av_R_equivalents 0.0447
_diffrn_reflns_av_unetI/netI 0.0430
_diffrn_reflns_limit_h_max 13
_diffrn_reflns_limit_h_min -12
_diffrn_reflns_limit_k_max 16
_diffrn_reflns_limit_k_min -16
_diffrn_reflns_limit_l_max 17
_diffrn_reflns_limit_l_min -17
_diffrn_reflns_number 14169
_diffrn_reflns_theta_full 27.50
_diffrn_reflns_theta_max 27.50
_diffrn_reflns_theta_min 3.25
_diffrn_standards_number 0
_exptl_absorpt_coefficient_mu 9.184
_exptl_absorpt_correction_T_max 0.7102
_exptl_absorpt_correction_T_min 0.6119
_exptl_absorpt_correction_type multi-scan
_exptl_absorpt_process_details 'SADABS 2007/2 (Sheldrick, 2007)'
_exptl_crystal_colour red
_exptl_crystal_density_diffrn 2.087
_exptl_crystal_density_method 'not measured'
_exptl_crystal_description block
_exptl_crystal_F_000 936
_exptl_crystal_size_max 0.07
_exptl_crystal_size_mid 0.07
_exptl_crystal_size_min 0.04
_refine_diff_density_max 0.627
_refine_diff_density_min -0.579
_refine_diff_density_rms 0.148
_refine_ls_extinction_method none
_refine_ls_goodness_of_fit_ref 1.114
_refine_ls_hydrogen_treatment constr
_refine_ls_matrix_type full
_refine_ls_number_parameters 144
_refine_ls_number_reflns 3551
_refine_ls_number_restraints 0
_refine_ls_restrained_S_all 1.114
_refine_ls_R_factor_all 0.0569
_refine_ls_R_factor_gt 0.0378
_refine_ls_shift/su_max 0.016
_refine_ls_shift/su_mean 0.000
_refine_ls_structure_factor_coef Fsqd
_refine_ls_weighting_details 'calc w=1/[\s^2^(Fo^2^)+(0.0000P)^2^+6.9434P] where P=(Fo^2^+2Fc^2^)/3'
_refine_ls_weighting_scheme calc
_refine_ls_wR_factor_gt 0.0705
_refine_ls_wR_factor_ref 0.0786
_reflns_number_gt 2867
_reflns_number_total 3551
_reflns_threshold_expression >2\s(I)
_cod_data_source_file c3dt50642h.txt
_cod_data_source_block '[Fe(MeCN)4(PMe3)2][(Br3Fe)2O]'
_cod_original_cell_volume 1558.76(8)
_cod_original_sg_symbol_H-M 'P 21/c'
_cod_database_code 7023075

loop_
_symmetry_equiv_pos_as_xyz
'x, y, z'
'-x, y+1/2, -z+1/2'
'-x, -y, -z'
'x, -y-1/2, z-1/2'

loop_
_atom_site_label
_atom_site_type_symbol
_atom_site_fract_x
_atom_site_fract_y
_atom_site_fract_z
_atom_site_U_iso_or_equiv
_atom_site_adp_type
_atom_site_occupancy
_atom_site_symmetry_multiplicity
_atom_site_calc_flag
_atom_site_refinement_flags
C1 C 0.1051(5) 0.2680(4) 0.0139(4) 0.0194(9) Uani 1 1 d .
C2 C 0.1608(5) 0.1591(4) 0.0255(4) 0.0275(11) Uani 1 1 d .
H2A H 0.2426 0.1540 0.0921 0.041 Uiso 1 1 calc R
H2B H 0.1889 0.1416 -0.0366 0.041 Uiso 1 1 calc R
H2C H 0.0886 0.1083 0.0289 0.041 Uiso 1 1 calc R
C3 C 0.3033(5) 0.5580(4) 0.1291(4) 0.0216(10) Uani 1 1 d .
C4 C 0.4512(5) 0.5770(5) 0.1886(4) 0.0314(12) Uani 1 1 d .
H4A H 0.4986 0.5079 0.2124 0.047 Uiso 1 1 calc R
H4B H 0.4609 0.6220 0.2518 0.047 Uiso 1 1 calc R
H4C H 0.4938 0.6137 0.1418 0.047 Uiso 1 1 calc R
C5 C 0.0652(5) 0.5442(4) 0.2735(4) 0.0281(11) Uani 1 1 d .
H5A H 0.0300 0.5353 0.3335 0.042 Uiso 1 1 calc R
H5B H 0.0713 0.6212 0.2589 0.042 Uiso 1 1 calc R
H5C H 0.1586 0.5116 0.2927 0.042 Uiso 1 1 calc R
C6 C -0.0620(5) 0.3407(4) 0.1964(4) 0.0224(10) Uani 1 1 d .
H6A H 0.0321 0.3088 0.2194 0.034 Uiso 1 1 calc R
H6B H -0.1252 0.2990 0.1360 0.034 Uiso 1 1 calc R
H6C H -0.0972 0.3397 0.2568 0.034 Uiso 1 1 calc R
C7 C -0.2242(5) 0.5320(4) 0.1451(4) 0.0266(11) Uani 1 1 d .
H7A H -0.2984 0.4909 0.0915 0.040 Uiso 1 1 calc R
H7B H -0.2306 0.6079 0.1236 0.040 Uiso 1 1 calc R
H7C H -0.2355 0.5258 0.2158 0.040 Uiso 1 1 calc R
Br1 Br 0.34277(5) 0.32777(4) 0.29470(4) 0.02515(12) Uani 1 1 d .
Br2 Br 0.54125(6) 0.23456(4) 0.58000(4) 0.03307(14) Uani 1 1 d .
Br3 Br 0.74443(5) 0.37370(4) 0.41656(4) 0.02718(13) Uani 1 1 d .
Fe1 Fe 0.0000 0.5000 0.0000 0.01518(19) Uani 1 2 d S
Fe2 Fe 0.53217(7) 0.37262(5) 0.45435(5) 0.01929(15) Uani 1 1 d .
N1 N 0.0630(4) 0.3537(3) 0.0065(3) 0.0172(8) Uani 1 1 d .
N2 N 0.1880(4) 0.5411(3) 0.0817(3) 0.0181(8) Uani 1 1 d .
O1 O 0.5000 0.5000 0.5000 0.0346(12) Uani 1 2 d S
P1 P -0.05374(12) 0.47876(9) 0.15359(10) 0.0178(2) Uani 1 1 d .

loop_
_atom_site_aniso_label
_atom_site_aniso_U_11
_atom_site_aniso_U_22
_atom_site_aniso_U_33
_atom_site_aniso_U_23
_atom_site_aniso_U_13
_atom_site_aniso_U_12
C1 0.019(2) 0.021(2) 0.021(2) -0.0009(18) 0.0100(19) -0.0051(18)
C2 0.027(3) 0.015(2) 0.041(3) 0.005(2) 0.013(2) 0.0088(19)
C3 0.024(2) 0.020(2) 0.024(2) -0.0039(19) 0.013(2) -0.0031(19)
C4 0.018(2) 0.040(3) 0.033(3) 0.003(2) 0.005(2) -0.005(2)
C5 0.034(3) 0.024(2) 0.026(3) -0.005(2) 0.010(2) 0.004(2)
C6 0.022(2) 0.022(2) 0.026(3) 0.0007(19) 0.011(2) -0.0007(19)
C7 0.028(3) 0.028(3) 0.030(3) 0.005(2) 0.017(2) 0.011(2)
Br1 0.0208(2) 0.0245(2) 0.0268(3) 0.00111(19) 0.00389(19) 0.00259(19)
Br2 0.0383(3) 0.0352(3) 0.0298(3) 0.0113(2) 0.0169(2) 0.0090(2)
Br3 0.0219(2) 0.0290(3) 0.0335(3) -0.0016(2) 0.0132(2) -0.00152(19)
Fe1 0.0132(4) 0.0127(4) 0.0197(5) 0.0007(3) 0.0058(4) 0.0005(3)
Fe2 0.0207(3) 0.0172(3) 0.0212(3) -0.0010(3) 0.0088(3) 0.0030(3)
N1 0.0167(18) 0.019(2) 0.0173(19) -0.0009(15) 0.0070(15) -0.0012(15)
N2 0.020(2) 0.0142(18) 0.020(2) -0.0012(15) 0.0077(16) 0.0019(15)
O1 0.039(3) 0.025(3) 0.041(3) -0.007(2) 0.014(3) 0.008(2)
P1 0.0176(5) 0.0159(5) 0.0215(6) 0.0015(5) 0.0090(5) 0.0018(4)

loop_
_atom_type_symbol
_atom_type_description
_atom_type_scat_dispersion_real
_atom_type_scat_dispersion_imag
_atom_type_scat_source
C C 0.0033 0.0016 'International Tables Vol C Tables 4.2.6.8 and 6.1.1.4'
H H 0.0000 0.0000 'International Tables Vol C Tables 4.2.6.8 and 6.1.1.4'
Br Br -0.2901 2.4595 'International Tables Vol C Tables 4.2.6.8 and 6.1.1.4'
Fe Fe 0.3463 0.8444 'International Tables Vol C Tables 4.2.6.8 and 6.1.1.4'
N N 0.0061 0.0033 'International Tables Vol C Tables 4.2.6.8 and 6.1.1.4'
O O 0.0106 0.0060 'International Tables Vol C Tables 4.2.6.8 and 6.1.1.4'
P P 0.1023 0.0942 'International Tables Vol C Tables 4.2.6.8 and 6.1.1.4'

loop_
_geom_angle_atom_site_label_1
_geom_angle_atom_site_label_2
_geom_angle_atom_site_label_3
_geom_angle
_geom_angle_site_symmetry_1
_geom_angle_site_symmetry_3
N1 C1 C2 178.9(5) . .
C1 C2 H2A 109.5 . .
C1 C2 H2B 109.5 . .
H2A C2 H2B 109.5 . .
C1 C2 H2C 109.5 . .
H2A C2 H2C 109.5 . .
H2B C2 H2C 109.5 . .
N2 C3 C4 178.5(5) . .
C3 C4 H4A 109.5 . .
C3 C4 H4B 109.5 . .
H4A C4 H4B 109.5 . .
C3 C4 H4C 109.5 . .
H4A C4 H4C 109.5 . .
H4B C4 H4C 109.5 . .
P1 C5 H5A 109.5 . .
P1 C5 H5B 109.5 . .
H5A C5 H5B 109.5 . .
P1 C5 H5C 109.5 . .
H5A C5 H5C 109.5 . .
H5B C5 H5C 109.5 . .
P1 C6 H6A 109.5 . .
P1 C6 H6B 109.5 . .
H6A C6 H6B 109.5 . .
P1 C6 H6C 109.5 . .
H6A C6 H6C 109.5 . .
H6B C6 H6C 109.5 . .
P1 C7 H7A 109.5 . .
P1 C7 H7B 109.5 . .
H7A C7 H7B 109.5 . .
P1 C7 H7C 109.5 . .
H7A C7 H7C 109.5 . .
H7B C7 H7C 109.5 . .
N2 Fe1 N2 180.0 . 3_565
N2 Fe1 N1 88.58(15) . .
N2 Fe1 N1 91.42(15) 3_565 .
N2 Fe1 N1 91.42(15) . 3_565
N2 Fe1 N1 88.58(15) 3_565 3_565
N1 Fe1 N1 180.0 . 3_565
N2 Fe1 P1 88.36(11) . 3_565
N2 Fe1 P1 91.64(11) 3_565 3_565
N1 Fe1 P1 88.34(11) . 3_565
N1 Fe1 P1 91.66(11) 3_565 3_565
N2 Fe1 P1 91.64(11) . .
N2 Fe1 P1 88.36(11) 3_565 .
N1 Fe1 P1 91.66(11) . .
N1 Fe1 P1 88.34(11) 3_565 .
P1 Fe1 P1 180.0 3_565 .
O1 Fe2 Br2 112.24(3) . .
O1 Fe2 Br3 110.81(3) . .
Br2 Fe2 Br3 109.41(3) . .
O1 Fe2 Br1 108.91(3) . .
Br2 Fe2 Br1 105.96(3) . .
Br3 Fe2 Br1 109.36(3) . .
C1 N1 Fe1 177.1(4) . .
C3 N2 Fe1 174.8(4) . .
Fe2 O1 Fe2 180.0 . 3_666
C6 P1 C5 103.9(2) . .
C6 P1 C7 102.6(2) . .
C5 P1 C7 102.9(2) . .
C6 P1 Fe1 115.75(16) . .
C5 P1 Fe1 115.39(17) . .
C7 P1 Fe1 114.59(16) . .

loop_
_geom_bond_atom_site_label_1
_geom_bond_atom_site_label_2
_geom_bond_distance
_geom_bond_site_symmetry_2
C1 N1 1.137(6) .
C1 C2 1.453(6) .
C2 H2A 0.9800 .
C2 H2B 0.9800 .
C2 H2C 0.9800 .
C3 N2 1.139(6) .
C3 C4 1.454(6) .
C4 H4A 0.9800 .
C4 H4B 0.9800 .
C4 H4C 0.9800 .
C5 P1 1.817(5) .
C5 H5A 0.9800 .
C5 H5B 0.9800 .
C5 H5C 0.9800 .
C6 P1 1.815(5) .
C6 H6A 0.9800 .
C6 H6B 0.9800 .
C6 H6C 0.9800 .
C7 P1 1.820(5) .
C7 H7A 0.9800 .
C7 H7B 0.9800 .
C7 H7C 0.9800 .
Br1 Fe2 2.3758(8) .
Br2 Fe2 2.3628(8) .
Br3 Fe2 2.3728(8) .
Fe1 N2 1.910(4) .
Fe1 N2 1.910(4) 3_565
Fe1 N1 1.918(4) .
Fe1 N1 1.918(4) 3_565
Fe1 P1 2.2861(11) 3_565
Fe1 P1 2.2861(11) .
Fe2 O1 1.7617(6) .
O1 Fe2 1.7617(6) 3_666

loop_
_geom_torsion_atom_site_label_1
_geom_torsion_atom_site_label_2
_geom_torsion_atom_site_label_3
_geom_torsion_atom_site_label_4
_geom_torsion
_geom_torsion_site_symmetry_1
N2 Fe1 P1 C6 -103.4(2) .
N2 Fe1 P1 C6 76.6(2) 3_565
N1 Fe1 P1 C6 -14.8(2) .
N1 Fe1 P1 C6 165.2(2) 3_565
N2 Fe1 P1 C5 18.2(2) .
N2 Fe1 P1 C5 -161.8(2) 3_565
N1 Fe1 P1 C5 106.8(2) .
N1 Fe1 P1 C5 -73.2(2) 3_565
N2 Fe1 P1 C7 137.5(2) .
N2 Fe1 P1 C7 -42.5(2) 3_565
N1 Fe1 P1 C7 -133.9(2) .
N1 Fe1 P1 C7 46.1(2) 3_565
